data_9000242
loop_
_publ_author_name
'McLean, W. J.'
'Anthony, J. W.'
'Finney, J. J.'
'Laughon, R. B.'

_publ_section_title
;
 The crystal structure of legrandite
;
_journal_name_full 'American Mineralogist'
_journal_page_first 1147
_journal_page_last 1154
_journal_volume 56
_journal_year 1971
_chemical_formula_sum 'As O6 Zn2'
_chemical_name_mineral Legrandite
_space_group_IT_number 14
_symmetry_space_group_name_Hall '-P 2ybc'
_symmetry_space_group_name_H-M 'P 1 21/c 1'
_cell_angle_alpha 90
_cell_angle_beta 104.388
_cell_angle_gamma 90
_cell_length_a 12.805
_cell_length_b 7.933
_cell_length_c 10.215
_cell_formula_units_Z 8
_cell_volume 1005.115
_database_code_amcsd 0000249
_exptl_crystal_density_diffrn 3.987
_cod_original_formula_sum 'As Zn2 O6'
_cod_database_code 9000242

loop_
_space_group_symop_operation_xyz
x,y,z
x,1/2-y,1/2+z
-x,1/2+y,1/2-z
-x,-y,-z

loop_
_atom_site_aniso_label
_atom_site_aniso_U_11
_atom_site_aniso_U_22
_atom_site_aniso_U_33
_atom_site_aniso_U_12
_atom_site_aniso_U_13
_atom_site_aniso_U_23
As1 0.00646 0.00469 0.00405 -0.00038 -0.00012 0.00076
As2 0.00646 0.00481 0.00380 0.00051 0.00063 -0.00139
Zn1 0.01115 0.01089 0.00899 -0.00038 -0.00076 0.00025
Zn2 0.00798 0.01077 0.01013 -0.00089 0.00050 -0.00076
Zn3 0.01330 0.00633 0.00988 0.00051 -0.00063 0.00228
Zn4 0.01153 0.01545 0.01241 -0.00012 0.00266 -0.00089
O1 0.01596 0.01026 0.00836 0.00671 -0.00114 -0.00367
O2 0.01051 0.01051 0.00355 0.00481 -0.00481 -0.00253
O3 0.00164 0.02989 0.00886 -0.00494 0.00000 -0.00367
O4 0.01963 0.01140 0.01140 -0.01089 0.00608 -0.00798
O5 0.01266 0.01064 0.01089 -0.00431 0.00507 -0.01039
O6 0.02761 0.01343 -0.00279 -0.00291 0.00595 -0.00988
O7 0.01254 0.00545 0.00785 -0.00215 0.00988 0.01621
O8 0.01697 0.01165 0.01000 0.00519 0.00342 0.00279
O9 0.02393 0.02090 0.03002 -0.00203 0.00595 0.01203
O10 0.01076 0.01203 0.00810 0.00595 0.00165 -0.00063
O11 0.02457 0.02216 0.00608 0.00076 0.00899 -0.00291
O12 0.02103 0.03217 0.02698 0.00190 0.00253 0.00025

loop_
_atom_site_label
_atom_site_fract_x
_atom_site_fract_y
_atom_site_fract_z
As1 0.14990 0.05480 0.22020
As2 0.38530 0.42210 0.21400
Zn1 0.40310 0.05000 0.38960
Zn2 0.25290 0.33140 0.46250
Zn3 0.36200 0.80630 0.12820
Zn4 0.01000 0.24170 0.44080
O1 0.26900 0.95500 0.26000
O2 0.14000 0.15900 0.07300
O3 0.13300 0.18800 0.34000
O4 0.05000 0.91300 0.20000
O5 0.47900 0.95000 0.24100
O6 0.35200 0.34400 0.05700
O7 0.34400 0.29000 0.32000
O8 0.32000 0.60800 0.21800
O9 0.08100 0.53400 0.14300
O10 0.44800 0.66300 0.01400
O11 0.27500 0.57800 0.46800
O12 0.08900 0.73100 0.43500

loop_
_cod_related_entry_id
_cod_related_entry_database
_cod_related_entry_code
1 AMCSD 0000249
